data_7713528
loop_
_publ_author_name
'Bagchi, Sukanya'
'Kamilya, Sujit'
'Mehta, Sakshi'
'Mandal, Subhankar'
'Bandyopadhyay, Arka'
'Narayan, Awadhesh'
'Ghosh, Subrata'
'Mondal, Abhishake'

_publ_section_title
;
 Spin-State Switching: Chemical Modulation and the Impact of
 Intermolecular Interactions in Manganese(III) Complexes
;
_journal_name_full 'Dalton Transactions'
_journal_paper_doi 10.1039/D3DT01707A
_journal_year 2023
_chemical_formula_sum 'C22 H24 Br4 Mn N4 O6 Re'
_chemical_formula_weight 1001.23
_space_group_crystal_system monoclinic
_space_group_IT_number 14
_space_group_name_Hall '-P 2yn'
_space_group_name_H-M_alt 'P 1 21/n 1'
_atom_sites_solution_hydrogens mixed
_audit_creation_method SHELXL-2018/3
_audit_update_record
;
2023-01-26 deposited with the CCDC.	2023-07-18 downloaded from the CCDC.
;
_cell_angle_alpha 90
_cell_angle_beta 97.997(2)
_cell_angle_gamma 90
_cell_formula_units_Z 4
_cell_length_a 11.3354(4)
_cell_length_b 19.4830(8)
_cell_length_c 13.7919(5)
_cell_measurement_reflns_used 3762
_cell_measurement_temperature 296(2)
_cell_measurement_theta_max 25.62
_cell_measurement_theta_min 2.14
_cell_volume 3016.3(2)
_computing_cell_refinement 'Bruker SAINT'
_computing_data_collection 'Bruker APEX2'
_computing_data_reduction 'Bruker SAINT'
_computing_molecular_graphics 'Olex2 1.3 (Dolomanov et al., 2009)'
_computing_publication_material 'Olex2 1.3 (Dolomanov et al., 2009)'
_computing_structure_refinement 'SHELXL-2018/3 (Sheldrick, 2018)'
_computing_structure_solution 'SHELXT 2014/5 (Sheldrick, 2014)'
_diffrn_ambient_temperature 296(2)
_diffrn_measured_fraction_theta_full 1.000
_diffrn_measured_fraction_theta_max 0.987
_diffrn_measurement_device_type 'Bruker APEX-II CCD'
_diffrn_measurement_method '\f and \w scans'
_diffrn_radiation_type MoK\a
_diffrn_radiation_wavelength 0.71073
_diffrn_reflns_av_R_equivalents 0.0532
_diffrn_reflns_av_unetI/netI 0.0528
_diffrn_reflns_Laue_measured_fraction_full 1.000
_diffrn_reflns_Laue_measured_fraction_max 0.987
_diffrn_reflns_limit_h_max 16
_diffrn_reflns_limit_h_min -16
_diffrn_reflns_limit_k_max 16
_diffrn_reflns_limit_k_min -27
_diffrn_reflns_limit_l_max 19
_diffrn_reflns_limit_l_min -19
_diffrn_reflns_number 67838
_diffrn_reflns_point_group_measured_fraction_full 1.000
_diffrn_reflns_point_group_measured_fraction_max 0.987
_diffrn_reflns_theta_full 25.242
_diffrn_reflns_theta_max 30.598
_diffrn_reflns_theta_min 1.821
_diffrn_source 'sealed tube'
_exptl_absorpt_coefficient_mu 9.768
_exptl_absorpt_correction_T_max 0.763
_exptl_absorpt_correction_T_min 0.684
_exptl_absorpt_correction_type multi-scan
_exptl_crystal_colour 'Dark brown'
_exptl_crystal_density_diffrn 2.205
_exptl_crystal_description Cuboid
_exptl_crystal_F_000 1888
_exptl_crystal_size_max 0.37
_exptl_crystal_size_mid 0.32
_exptl_crystal_size_min 0.22
_refine_diff_density_max 1.415
_refine_diff_density_min -1.363
_refine_diff_density_rms 0.122
_refine_ls_extinction_method none
_refine_ls_goodness_of_fit_ref 1.012
_refine_ls_hydrogen_treatment mixed
_refine_ls_matrix_type full
_refine_ls_number_parameters 359
_refine_ls_number_reflns 9155
_refine_ls_number_restraints 0
_refine_ls_restrained_S_all 1.012
_refine_ls_R_factor_all 0.0929
_refine_ls_R_factor_gt 0.0411
_refine_ls_shift/su_max 0.001
_refine_ls_shift/su_mean 0.000
_refine_ls_structure_factor_coef Fsqd
_refine_ls_weighting_details 'w=1/[\s^2^(Fo^2^)+(0.0246P)^2^+5.4092P] where P=(Fo^2^+2Fc^2^)/3'
_refine_ls_weighting_scheme calc
_refine_ls_wR_factor_gt 0.0689
_refine_ls_wR_factor_ref 0.0808
_reflns_Friedel_coverage 0.000
_reflns_number_gt 5585
_reflns_number_total 9155
_reflns_threshold_expression 'I > 2\s(I)'
_cod_data_source_file d3dt01707a2.cif
_cod_data_source_block diBr_296K
_cod_original_sg_symbol_H-M 'P 21/n'
_cod_database_code 7713528
_shelx_shelxl_version_number 2018/3
_shelx_space_group_comment
;
The symmetry employed for this shelxl refinement is uniquely defined
by the following loop, which should always be used as a source of
symmetry information in preference to the above space-group names.
They are only intended as comments.
;

loop_
_space_group_symop_operation_xyz
'x, y, z'
'-x+1/2, y+1/2, -z+1/2'
'-x, -y, -z'
'x-1/2, -y-1/2, z-1/2'

loop_
_atom_site_label
_atom_site_type_symbol
_atom_site_fract_x
_atom_site_fract_y
_atom_site_fract_z
_atom_site_U_iso_or_equiv
_atom_site_adp_type
_atom_site_occupancy
_atom_site_site_symmetry_order
_atom_site_calc_flag
_atom_site_refinement_flags_posn
_atom_site_refinement_flags_adp
_atom_site_refinement_flags_occupancy
_atom_site_disorder_assembly
_atom_site_disorder_group
Re1 Re 0.26115(2) 0.34066(2) 0.47738(2) 0.05165(7) Uani 1 1 d . . . . .
Br3 Br 0.65009(4) 0.46823(3) 0.02337(3) 0.04907(13) Uani 1 1 d . . . . .
Br2 Br 0.54197(7) 0.15017(2) 0.51971(4) 0.0733(2) Uani 1 1 d . . . . .
Br1 Br 0.65789(6) 0.34292(3) 0.82204(3) 0.05914(15) Uani 1 1 d . . . . .
Br4 Br 1.11956(5) 0.53114(3) 0.18464(5) 0.05888(15) Uani 1 1 d . . . . .
Mn1 Mn 0.62786(5) 0.31457(3) 0.28712(4) 0.02795(13) Uani 1 1 d . . . . .
O2 O 0.6796(2) 0.35826(14) 0.17889(19) 0.0325(6) Uani 1 1 d . . . . .
O1 O 0.5758(3) 0.27082(13) 0.39392(19) 0.0333(6) Uani 1 1 d . . . . .
N4 N 0.8000(3) 0.28627(18) 0.3308(2) 0.0382(8) Uani 1 1 d . . . . .
N2 N 0.4504(3) 0.3290(2) 0.2180(3) 0.0411(9) Uani 1 1 d . . . . .
N3 N 0.6102(3) 0.40610(16) 0.3573(2) 0.0354(8) Uani 1 1 d . . . . .
C21 C 0.7838(4) 0.4489(2) 0.1172(3) 0.0330(9) Uani 1 1 d . . . . .
C20 C 0.8832(4) 0.4896(2) 0.1185(3) 0.0361(10) Uani 1 1 d . . . . .
H20 H 0.883901 0.525722 0.074548 0.043 Uiso 1 1 calc R U . . .
C19 C 0.9823(4) 0.4758(2) 0.1864(3) 0.0380(10) Uani 1 1 d . . . . .
C18 C 0.9828(4) 0.4228(2) 0.2506(3) 0.0378(10) Uani 1 1 d . . . . .
H18 H 1.050810 0.413606 0.294671 0.045 Uiso 1 1 calc R U . . .
C17 C 0.8806(4) 0.3817(2) 0.2503(3) 0.0329(9) Uani 1 1 d . . . . .
C22 C 0.7773(4) 0.39476(19) 0.1832(3) 0.0286(9) Uani 1 1 d . . . . .
N1 N 0.6074(4) 0.2182(2) 0.2118(3) 0.0436(10) Uani 1 1 d . . . . .
C13 C 0.6594(5) 0.1559(2) 0.2627(4) 0.0541(13) Uani 1 1 d . . . . .
H13A H 0.646891 0.117086 0.218437 0.065 Uiso 1 1 calc R U . . .
H13B H 0.618139 0.146458 0.318333 0.065 Uiso 1 1 calc R U . . .
C14 C 0.7911(5) 0.1630(2) 0.2981(4) 0.0561(14) Uani 1 1 d . . . . .
H14A H 0.820676 0.119197 0.324840 0.067 Uiso 1 1 calc R U . . .
H14B H 0.831553 0.172802 0.242117 0.067 Uiso 1 1 calc R U . . .
C15 C 0.8242(4) 0.2174(2) 0.3741(3) 0.0481(12) Uani 1 1 d . . . . .
H15A H 0.778508 0.211079 0.427886 0.058 Uiso 1 1 calc R U . . .
H15B H 0.908053 0.213510 0.399751 0.058 Uiso 1 1 calc R U . . .
C16 C 0.8891(4) 0.3213(2) 0.3121(3) 0.0407(10) Uani 1 1 d . . . . .
C1 C 0.4791(5) 0.2097(3) 0.1792(4) 0.0550(14) Uani 1 1 d . . . . .
H1A H 0.439659 0.194614 0.233510 0.066 Uiso 1 1 calc R U . . .
H1B H 0.466463 0.175169 0.128070 0.066 Uiso 1 1 calc R U . . .
C2 C 0.4287(4) 0.2768(3) 0.1411(3) 0.0503(12) Uani 1 1 d . . . . .
H2A H 0.465771 0.290699 0.084922 0.060 Uiso 1 1 calc R U . . .
H2B H 0.343775 0.272219 0.120409 0.060 Uiso 1 1 calc R U . . .
C3 C 0.4171(4) 0.3992(3) 0.1791(4) 0.0508(13) Uani 1 1 d . . . . .
H3A H 0.462462 0.409314 0.126170 0.061 Uiso 1 1 calc R U . . .
H3B H 0.333432 0.399177 0.152090 0.061 Uiso 1 1 calc R U . . .
C4 C 0.4383(5) 0.4552(2) 0.2540(4) 0.0536(13) Uani 1 1 d . . . . .
H4A H 0.392841 0.444876 0.306775 0.064 Uiso 1 1 calc R U . . .
H4B H 0.407539 0.497781 0.224021 0.064 Uiso 1 1 calc R U . . .
C5 C 0.5676(5) 0.4665(2) 0.2979(3) 0.0458(12) Uani 1 1 d . . . . .
H5A H 0.616190 0.473106 0.245979 0.055 Uiso 1 1 calc R U . . .
H5B H 0.574082 0.507342 0.338548 0.055 Uiso 1 1 calc R U . . .
C6 C 0.6175(4) 0.4126(2) 0.4507(3) 0.0395(10) Uani 1 1 d . . . . .
C7 C 0.6263(4) 0.35588(19) 0.5189(3) 0.0318(9) Uani 1 1 d . . . . .
C8 C 0.6449(4) 0.3712(2) 0.6184(3) 0.0404(10) Uani 1 1 d . . . . .
H8 H 0.662373 0.415968 0.638841 0.049 Uiso 1 1 calc R U . . .
C9 C 0.6376(4) 0.3208(2) 0.6866(3) 0.0376(10) Uani 1 1 d . . . . .
C10 C 0.6098(4) 0.2542(2) 0.6581(3) 0.0368(10) Uani 1 1 d . . . . .
H10 H 0.604384 0.220054 0.704439 0.044 Uiso 1 1 calc R U . . .
C11 C 0.5901(4) 0.23939(19) 0.5598(3) 0.0339(9) Uani 1 1 d . . . . .
C12 C 0.5983(3) 0.28849(19) 0.4864(3) 0.0281(8) Uani 1 1 d . . . . .
O4 O 0.3145(5) 0.2780(3) 0.5554(4) 0.1212(19) Uani 1 1 d . . . . .
O3 O 0.3329(5) 0.4146(3) 0.5111(4) 0.123(2) Uani 1 1 d . . . . .
O5 O 0.2791(5) 0.3228(3) 0.3602(3) 0.1128(19) Uani 1 1 d . . . . .
O6 O 0.1142(4) 0.3457(3) 0.4844(4) 0.1131(19) Uani 1 1 d . . . . .
H1 H 0.636(4) 0.227(2) 0.167(3) 0.039(14) Uiso 1 1 d . . . . .
H16 H 0.973(4) 0.307(2) 0.341(3) 0.040(12) Uiso 1 1 d . . . . .
H6 H 0.610(3) 0.458(2) 0.479(3) 0.034(11) Uiso 1 1 d . . . . .
H2 H 0.407(5) 0.320(3) 0.263(4) 0.079(19) Uiso 1 1 d . . . . .

loop_
_atom_site_aniso_label
_atom_site_aniso_U_11
_atom_site_aniso_U_22
_atom_site_aniso_U_33
_atom_site_aniso_U_23
_atom_site_aniso_U_13
_atom_site_aniso_U_12
Re1 0.04376(12) 0.07165(15) 0.03999(12) -0.00562(10) 0.00744(9) -0.00347(10)
Br3 0.0434(3) 0.0640(3) 0.0381(3) 0.0216(2) -0.0006(2) 0.0016(2)
Br2 0.1498(6) 0.0293(2) 0.0485(3) -0.0047(2) 0.0413(4) -0.0224(3)
Br1 0.0866(4) 0.0652(3) 0.0246(2) -0.0037(2) 0.0041(2) -0.0243(3)
Br4 0.0410(3) 0.0511(3) 0.0845(4) 0.0018(3) 0.0086(3) -0.0144(2)
Mn1 0.0339(3) 0.0286(3) 0.0211(3) 0.0025(2) 0.0031(3) -0.0023(2)
O2 0.0311(15) 0.0389(15) 0.0268(15) 0.0046(12) 0.0021(12) -0.0060(12)
O1 0.0476(18) 0.0310(14) 0.0216(14) -0.0004(11) 0.0060(13) -0.0081(13)
N4 0.045(2) 0.043(2) 0.0258(19) 0.0101(16) 0.0013(16) -0.0011(17)
N2 0.038(2) 0.057(2) 0.028(2) 0.0074(18) 0.0041(17) -0.0008(18)
N3 0.047(2) 0.0275(17) 0.032(2) 0.0036(14) 0.0058(17) -0.0034(15)
C21 0.034(2) 0.035(2) 0.029(2) 0.0022(18) 0.0036(18) 0.0019(18)
C20 0.040(3) 0.028(2) 0.042(3) 0.0030(18) 0.012(2) 0.0007(18)
C19 0.031(2) 0.035(2) 0.048(3) -0.004(2) 0.008(2) -0.0056(19)
C18 0.030(2) 0.046(2) 0.035(2) -0.003(2) -0.0035(19) -0.0016(19)
C17 0.032(2) 0.037(2) 0.030(2) -0.0004(18) 0.0029(19) 0.0008(18)
C22 0.033(2) 0.0294(19) 0.024(2) -0.0016(16) 0.0082(18) 0.0007(17)
N1 0.054(3) 0.053(2) 0.024(2) 0.0011(18) 0.0083(19) -0.006(2)
C13 0.082(4) 0.040(3) 0.042(3) 0.000(2) 0.014(3) -0.005(3)
C14 0.076(4) 0.046(3) 0.048(3) 0.008(2) 0.014(3) 0.017(3)
C15 0.051(3) 0.052(3) 0.040(3) 0.021(2) 0.003(2) 0.010(2)
C16 0.039(3) 0.052(3) 0.029(2) 0.006(2) -0.001(2) 0.003(2)
C1 0.068(4) 0.058(3) 0.039(3) -0.015(2) 0.006(3) -0.024(3)
C2 0.042(3) 0.072(3) 0.035(3) -0.001(2) -0.003(2) -0.016(2)
C3 0.038(3) 0.067(3) 0.047(3) 0.025(3) 0.002(2) 0.009(2)
C4 0.060(3) 0.051(3) 0.051(3) 0.021(2) 0.014(3) 0.020(2)
C5 0.069(3) 0.032(2) 0.038(3) 0.0103(19) 0.013(2) 0.008(2)
C6 0.057(3) 0.027(2) 0.035(3) -0.0029(19) 0.007(2) -0.005(2)
C7 0.043(2) 0.029(2) 0.023(2) 0.0005(16) 0.0030(18) -0.0050(18)
C8 0.054(3) 0.034(2) 0.032(2) -0.0041(19) 0.002(2) -0.007(2)
C9 0.042(3) 0.047(2) 0.024(2) -0.0028(18) 0.0036(19) -0.004(2)
C10 0.045(3) 0.035(2) 0.032(2) 0.0085(18) 0.011(2) 0.0007(19)
C11 0.047(3) 0.0264(19) 0.030(2) 0.0004(17) 0.010(2) -0.0017(18)
C12 0.028(2) 0.0270(19) 0.030(2) 0.0017(16) 0.0064(17) -0.0010(16)
O4 0.130(5) 0.130(5) 0.104(4) 0.033(4) 0.020(3) 0.025(4)
O3 0.117(4) 0.100(4) 0.148(5) -0.057(4) 0.008(4) -0.027(3)
O5 0.158(5) 0.131(4) 0.062(3) -0.027(3) 0.062(3) -0.058(4)
O6 0.049(3) 0.185(6) 0.106(4) -0.007(4) 0.013(3) 0.000(3)

loop_
_atom_type_symbol
_atom_type_description
_atom_type_scat_dispersion_real
_atom_type_scat_dispersion_imag
_atom_type_scat_source
C C 0.0033 0.0016 'International Tables Vol C Tables 4.2.6.8 and 6.1.1.4'
H H 0.0000 0.0000 'International Tables Vol C Tables 4.2.6.8 and 6.1.1.4'
Br Br -0.2901 2.4595 'International Tables Vol C Tables 4.2.6.8 and 6.1.1.4'
Mn Mn 0.3368 0.7283 'International Tables Vol C Tables 4.2.6.8 and 6.1.1.4'
N N 0.0061 0.0033 'International Tables Vol C Tables 4.2.6.8 and 6.1.1.4'
O O 0.0106 0.0060 'International Tables Vol C Tables 4.2.6.8 and 6.1.1.4'
Re Re -1.0185 7.2310 'International Tables Vol C Tables 4.2.6.8 and 6.1.1.4'

loop_
_geom_angle_atom_site_label_1
_geom_angle_atom_site_label_2
_geom_angle_atom_site_label_3
_geom_angle
_geom_angle_site_symmetry_1
_geom_angle_site_symmetry_3
_geom_angle_publ_flag
O4 Re1 O6 106.0(3) . . ?
O4 Re1 O3 109.1(3) . . ?
O6 Re1 O3 112.2(3) . . ?
O4 Re1 O5 112.4(3) . . ?
O6 Re1 O5 108.5(3) . . ?
O3 Re1 O5 108.8(3) . . ?
O1 Mn1 O2 179.58(13) . . ?
O1 Mn1 N4 92.18(13) . . ?
O2 Mn1 N4 88.05(13) . . ?
O1 Mn1 N3 87.83(12) . . ?
O2 Mn1 N3 92.45(13) . . ?
N4 Mn1 N3 104.36(15) . . ?
O1 Mn1 N2 91.78(14) . . ?
O2 Mn1 N2 87.93(13) . . ?
N4 Mn1 N2 168.09(15) . . ?
N3 Mn1 N2 87.00(15) . . ?
O1 Mn1 N1 87.58(13) . . ?
O2 Mn1 N1 92.09(13) . . ?
N4 Mn1 N1 86.63(15) . . ?
N3 Mn1 N1 168.24(16) . . ?
N2 Mn1 N1 82.32(16) . . ?
C22 O2 Mn1 124.4(2) . . ?
C12 O1 Mn1 127.4(2) . . ?
C16 N4 C15 117.4(4) . . ?
C16 N4 Mn1 123.2(3) . . ?
C15 N4 Mn1 118.8(3) . . ?
C2 N2 C3 111.5(4) . . ?
C2 N2 Mn1 106.6(3) . . ?
C3 N2 Mn1 117.3(3) . . ?
C2 N2 H2 109(4) . . ?
C3 N2 H2 107(4) . . ?
Mn1 N2 H2 105(4) . . ?
C6 N3 C5 116.7(4) . . ?
C6 N3 Mn1 124.1(3) . . ?
C5 N3 Mn1 118.5(3) . . ?
C20 C21 C22 122.8(4) . . ?
C20 C21 Br3 118.2(3) . . ?
C22 C21 Br3 119.0(3) . . ?
C21 C20 C19 118.9(4) . . ?
C21 C20 H20 120.6 . . ?
C19 C20 H20 120.6 . . ?
C18 C19 C20 121.2(4) . . ?
C18 C19 Br4 120.7(3) . . ?
C20 C19 Br4 118.1(3) . . ?
C19 C18 C17 120.0(4) . . ?
C19 C18 H18 120.0 . . ?
C17 C18 H18 120.0 . . ?
C18 C17 C22 120.5(4) . . ?
C18 C17 C16 118.2(4) . . ?
C22 C17 C16 120.9(4) . . ?
O2 C22 C21 120.0(4) . . ?
O2 C22 C17 123.4(3) . . ?
C21 C22 C17 116.5(4) . . ?
C1 N1 C13 111.3(4) . . ?
C1 N1 Mn1 106.5(3) . . ?
C13 N1 Mn1 118.6(3) . . ?
C1 N1 H1 107(4) . . ?
C13 N1 H1 112(4) . . ?
Mn1 N1 H1 100(3) . . ?
N1 C13 C14 112.9(4) . . ?
N1 C13 H13A 109.0 . . ?
C14 C13 H13A 109.0 . . ?
N1 C13 H13B 109.0 . . ?
C14 C13 H13B 109.0 . . ?
H13A C13 H13B 107.8 . . ?
C15 C14 C13 115.4(4) . . ?
C15 C14 H14A 108.4 . . ?
C13 C14 H14A 108.4 . . ?
C15 C14 H14B 108.4 . . ?
C13 C14 H14B 108.4 . . ?
H14A C14 H14B 107.5 . . ?
N4 C15 C14 110.2(4) . . ?
N4 C15 H15A 109.6 . . ?
C14 C15 H15A 109.6 . . ?
N4 C15 H15B 109.6 . . ?
C14 C15 H15B 109.6 . . ?
H15A C15 H15B 108.1 . . ?
N4 C16 C17 124.4(4) . . ?
N4 C16 H16 120(2) . . ?
C17 C16 H16 116(2) . . ?
N1 C1 C2 108.8(4) . . ?
N1 C1 H1A 109.9 . . ?
C2 C1 H1A 109.9 . . ?
N1 C1 H1B 109.9 . . ?
C2 C1 H1B 109.9 . . ?
H1A C1 H1B 108.3 . . ?
N2 C2 C1 109.7(4) . . ?
N2 C2 H2A 109.7 . . ?
C1 C2 H2A 109.7 . . ?
N2 C2 H2B 109.7 . . ?
C1 C2 H2B 109.7 . . ?
H2A C2 H2B 108.2 . . ?
C4 C3 N2 114.2(4) . . ?
C4 C3 H3A 108.7 . . ?
N2 C3 H3A 108.7 . . ?
C4 C3 H3B 108.7 . . ?
N2 C3 H3B 108.7 . . ?
H3A C3 H3B 107.6 . . ?
C3 C4 C5 115.7(4) . . ?
C3 C4 H4A 108.4 . . ?
C5 C4 H4A 108.4 . . ?
C3 C4 H4B 108.4 . . ?
C5 C4 H4B 108.4 . . ?
H4A C4 H4B 107.4 . . ?
N3 C5 C4 109.1(4) . . ?
N3 C5 H5A 109.9 . . ?
C4 C5 H5A 109.9 . . ?
N3 C5 H5B 109.9 . . ?
C4 C5 H5B 109.9 . . ?
H5A C5 H5B 108.3 . . ?
N3 C6 C7 124.5(4) . . ?
N3 C6 H6 120(2) . . ?
C7 C6 H6 115(2) . . ?
C8 C7 C12 120.6(4) . . ?
C8 C7 C6 117.8(4) . . ?
C12 C7 C6 120.9(4) . . ?
C9 C8 C7 120.5(4) . . ?
C9 C8 H8 119.7 . . ?
C7 C8 H8 119.7 . . ?
C8 C9 C10 120.8(4) . . ?
C8 C9 Br1 120.1(3) . . ?
C10 C9 Br1 119.0(3) . . ?
C11 C10 C9 118.5(4) . . ?
C11 C10 H10 120.7 . . ?
C9 C10 H10 120.7 . . ?
C10 C11 C12 123.4(4) . . ?
C10 C11 Br2 119.0(3) . . ?
C12 C11 Br2 117.6(3) . . ?
O1 C12 C11 119.9(3) . . ?
O1 C12 C7 123.9(3) . . ?
C11 C12 C7 116.1(4) . . ?

loop_
_geom_bond_atom_site_label_1
_geom_bond_atom_site_label_2
_geom_bond_distance
_geom_bond_site_symmetry_2
_geom_bond_publ_flag
Re1 O4 1.683(5) . ?
Re1 O6 1.684(4) . ?
Re1 O3 1.688(5) . ?
Re1 O5 1.693(4) . ?
Br3 C21 1.889(4) . ?
Br2 C11 1.882(4) . ?
Br1 C9 1.900(4) . ?
Br4 C19 1.896(4) . ?
Mn1 O1 1.867(3) . ?
Mn1 O2 1.881(3) . ?
Mn1 N4 2.037(4) . ?
Mn1 N3 2.052(3) . ?
Mn1 N2 2.121(4) . ?
Mn1 N1 2.143(4) . ?
O2 C22 1.311(5) . ?
O1 C12 1.312(5) . ?
N4 C16 1.275(6) . ?
N4 C15 1.478(5) . ?
N2 C2 1.465(6) . ?
N2 C3 1.498(6) . ?
N2 H2 0.86(6) . ?
N3 C6 1.285(5) . ?
N3 C5 1.477(5) . ?
C21 C20 1.375(6) . ?
C21 C22 1.402(5) . ?
C20 C19 1.384(6) . ?
C20 H20 0.9300 . ?
C19 C18 1.360(6) . ?
C18 C17 1.408(6) . ?
C18 H18 0.9300 . ?
C17 C22 1.411(6) . ?
C17 C16 1.449(6) . ?
N1 C1 1.470(6) . ?
N1 C13 1.483(6) . ?
N1 H1 0.76(4) . ?
C13 C14 1.511(7) . ?
C13 H13A 0.9700 . ?
C13 H13B 0.9700 . ?
C14 C15 1.502(7) . ?
C14 H14A 0.9700 . ?
C14 H14B 0.9700 . ?
C15 H15A 0.9700 . ?
C15 H15B 0.9700 . ?
C16 H16 1.02(4) . ?
C1 C2 1.494(7) . ?
C1 H1A 0.9700 . ?
C1 H1B 0.9700 . ?
C2 H2A 0.9700 . ?
C2 H2B 0.9700 . ?
C3 C4 1.498(7) . ?
C3 H3A 0.9700 . ?
C3 H3B 0.9700 . ?
C4 C5 1.522(7) . ?
C4 H4A 0.9700 . ?
C4 H4B 0.9700 . ?
C5 H5A 0.9700 . ?
C5 H5B 0.9700 . ?
C6 C7 1.445(6) . ?
C6 H6 0.97(4) . ?
C7 C8 1.392(6) . ?
C7 C12 1.409(5) . ?
C8 C9 1.370(6) . ?
C8 H8 0.9300 . ?
C9 C10 1.379(6) . ?
C10 C11 1.374(6) . ?
C10 H10 0.9300 . ?
C11 C12 1.405(5) . ?

loop_
_geom_torsion_atom_site_label_1
_geom_torsion_atom_site_label_2
_geom_torsion_atom_site_label_3
_geom_torsion_atom_site_label_4
_geom_torsion
_geom_torsion_site_symmetry_1
_geom_torsion_site_symmetry_2
_geom_torsion_site_symmetry_3
_geom_torsion_site_symmetry_4
_geom_torsion_publ_flag
N4 Mn1 O2 C22 -41.7(3) . . . . ?
N3 Mn1 O2 C22 62.6(3) . . . . ?
N2 Mn1 O2 C22 149.5(3) . . . . ?
N1 Mn1 O2 C22 -128.2(3) . . . . ?
N4 Mn1 O1 C12 68.7(3) . . . . ?
N3 Mn1 O1 C12 -35.6(3) . . . . ?
N2 Mn1 O1 C12 -122.6(3) . . . . ?
N1 Mn1 O1 C12 155.2(3) . . . . ?
C22 C21 C20 C19 1.4(6) . . . . ?
Br3 C21 C20 C19 -179.6(3) . . . . ?
C21 C20 C19 C18 0.5(6) . . . . ?
C21 C20 C19 Br4 178.5(3) . . . . ?
C20 C19 C18 C17 -1.5(6) . . . . ?
Br4 C19 C18 C17 -179.4(3) . . . . ?
C19 C18 C17 C22 0.5(6) . . . . ?
C19 C18 C17 C16 173.2(4) . . . . ?
Mn1 O2 C22 C21 -150.8(3) . . . . ?
Mn1 O2 C22 C17 30.9(5) . . . . ?
C20 C21 C22 O2 179.3(4) . . . . ?
Br3 C21 C22 O2 0.3(5) . . . . ?
C20 C21 C22 C17 -2.3(6) . . . . ?
Br3 C21 C22 C17 178.7(3) . . . . ?
C18 C17 C22 O2 179.6(4) . . . . ?
C16 C17 C22 O2 7.1(6) . . . . ?
C18 C17 C22 C21 1.3(6) . . . . ?
C16 C17 C22 C21 -171.3(4) . . . . ?
C1 N1 C13 C14 -179.5(4) . . . . ?
Mn1 N1 C13 C14 -55.6(5) . . . . ?
N1 C13 C14 C15 63.6(5) . . . . ?
C16 N4 C15 C14 -104.3(5) . . . . ?
Mn1 N4 C15 C14 67.3(5) . . . . ?
C13 C14 C15 N4 -68.2(5) . . . . ?
C15 N4 C16 C17 165.2(4) . . . . ?
Mn1 N4 C16 C17 -6.0(6) . . . . ?
C18 C17 C16 N4 168.2(4) . . . . ?
C22 C17 C16 N4 -19.1(7) . . . . ?
C13 N1 C1 C2 172.2(4) . . . . ?
Mn1 N1 C1 C2 41.7(4) . . . . ?
C3 N2 C2 C1 171.9(4) . . . . ?
Mn1 N2 C2 C1 42.7(4) . . . . ?
N1 C1 C2 N2 -58.4(5) . . . . ?
C2 N2 C3 C4 -179.4(4) . . . . ?
Mn1 N2 C3 C4 -56.1(5) . . . . ?
N2 C3 C4 C5 63.4(5) . . . . ?
C6 N3 C5 C4 -103.0(5) . . . . ?
Mn1 N3 C5 C4 67.5(4) . . . . ?
C3 C4 C5 N3 -67.2(5) . . . . ?
C5 N3 C6 C7 162.9(4) . . . . ?
Mn1 N3 C6 C7 -7.1(7) . . . . ?
N3 C6 C7 C8 174.1(4) . . . . ?
N3 C6 C7 C12 -15.8(7) . . . . ?
C12 C7 C8 C9 0.8(7) . . . . ?
C6 C7 C8 C9 170.9(4) . . . . ?
C7 C8 C9 C10 -1.1(7) . . . . ?
C7 C8 C9 Br1 -177.9(3) . . . . ?
C8 C9 C10 C11 0.4(7) . . . . ?
Br1 C9 C10 C11 177.2(3) . . . . ?
C9 C10 C11 C12 0.7(7) . . . . ?
C9 C10 C11 Br2 -175.9(3) . . . . ?
Mn1 O1 C12 C11 -157.4(3) . . . . ?
Mn1 O1 C12 C7 25.3(5) . . . . ?
C10 C11 C12 O1 -178.5(4) . . . . ?
Br2 C11 C12 O1 -1.8(5) . . . . ?
C10 C11 C12 C7 -1.1(6) . . . . ?
Br2 C11 C12 C7 175.6(3) . . . . ?
C8 C7 C12 O1 177.6(4) . . . . ?
C6 C7 C12 O1 7.8(6) . . . . ?
C8 C7 C12 C11 0.3(6) . . . . ?
C6 C7 C12 C11 -169.6(4) . . . . ?
